data_4076460
loop_
_publ_author_name
'Arnold, Nicole'
'Braunschweig, Holger'
'Brenner, Peter'
'Jimenez-Halla, J. Oscar C.'
'Kupfer, Thomas'
'Radacki, Krzysztof'

_publ_section_title
;
 Reactivity of Boryl Complexes: Synthesis and Structure of New Neutral and
 Cationic Platinum Boryls and Borylenes
;
_journal_issue 5
_journal_name_full Organometallics
_journal_page_first 1897
_journal_paper_doi 10.1021/om2012248
_journal_volume 31
_journal_year 2012
_chemical_formula_moiety '2(C44 H84 B2 Br4 P2 Pt2), 3(C7 H8)'
_chemical_formula_sum 'C109 H192 B4 Br8 P4 Pt4'
_chemical_formula_weight 3089.39
_chemical_name_common
;
?
;
_chemical_name_systematic
; 
?
;
_space_group_IT_number 2
_symmetry_cell_setting triclinic
_symmetry_space_group_name_Hall '-P 1'
_symmetry_space_group_name_H-M 'P -1'
_atom_sites_solution_hydrogens geom
_atom_sites_solution_primary direct
_atom_sites_solution_secondary difmap
_audit_creation_method SHELXL-97
_cell_angle_alpha 96.77(4)
_cell_angle_beta 107.58(4)
_cell_angle_gamma 96.37(5)
_cell_formula_units_Z 1
_cell_length_a 13.159(5)
_cell_length_b 14.312(7)
_cell_length_c 17.024(10)
_cell_measurement_temperature 174(2)
_cell_volume 2999(3)
_computing_cell_refinement 'Saint+ NT ver. 6.45 (Bruker AXS)'
_computing_data_collection 'Smart NT ver. 5.63 (Bruker AXS)'
_computing_data_reduction 'Saint+ NT ver. 6.45 (Bruker AXS)'
_computing_molecular_graphics 'XP ver. 5.1 (Bruker AXS, 1998)'
_computing_publication_material 'SHELXL-97 (Sheldrick, 2008)'
_computing_structure_refinement 'SHELXL-97 (Sheldrick, 1997)'
_computing_structure_solution 'SHELXS-97 (Sheldrick, 1990)'
_diffrn_ambient_temperature 174(2)
_diffrn_measured_fraction_theta_full 0.999
_diffrn_measured_fraction_theta_max 0.992
_diffrn_measurement_device_type 'Bruker APEX-I CCD'
_diffrn_measurement_method '\f and \w scans'
_diffrn_radiation_monochromator graphite
_diffrn_radiation_source 'sealed tube'
_diffrn_radiation_type MoK\a
_diffrn_radiation_wavelength 0.71073
_diffrn_reflns_av_R_equivalents 0.0460
_diffrn_reflns_av_sigmaI/netI 0.0314
_diffrn_reflns_limit_h_max 16
_diffrn_reflns_limit_h_min -16
_diffrn_reflns_limit_k_max 17
_diffrn_reflns_limit_k_min -17
_diffrn_reflns_limit_l_max 21
_diffrn_reflns_limit_l_min -21
_diffrn_reflns_number 67199
_diffrn_reflns_theta_full 26.00
_diffrn_reflns_theta_max 26.08
_diffrn_reflns_theta_min 1.73
_exptl_absorpt_coefficient_mu 7.411
_exptl_absorpt_correction_T_max 0.7453
_exptl_absorpt_correction_T_min 0.5312
_exptl_absorpt_correction_type multi-scan
_exptl_absorpt_process_details 'Sadabs 2008/1 (Brucker 2008)'
_exptl_crystal_colour colorless
_exptl_crystal_density_diffrn 1.711
_exptl_crystal_density_method 'not measured'
_exptl_crystal_description block
_exptl_crystal_F_000 1518
_exptl_crystal_size_max 0.22
_exptl_crystal_size_mid 0.13
_exptl_crystal_size_min 0.08
_refine_diff_density_max 2.062
_refine_diff_density_min -0.591
_refine_diff_density_rms 0.105
_refine_ls_extinction_method none
_refine_ls_goodness_of_fit_ref 1.041
_refine_ls_hydrogen_treatment constr
_refine_ls_matrix_type full
_refine_ls_number_parameters 569
_refine_ls_number_reflns 11801
_refine_ls_number_restraints 0
_refine_ls_restrained_S_all 1.041
_refine_ls_R_factor_all 0.0292
_refine_ls_R_factor_gt 0.0226
_refine_ls_shift/su_max 0.001
_refine_ls_shift/su_mean 0.000
_refine_ls_structure_factor_coef Fsqd
_refine_ls_weighting_details 'calc w=1/[\s^2^(Fo^2^)+(0.0255P)^2^+2.5921P] where P=(Fo^2^+2Fc^2^)/3'
_refine_ls_weighting_scheme calc
_refine_ls_wR_factor_gt 0.0540
_refine_ls_wR_factor_ref 0.0569
_reflns_number_gt 10344
_reflns_number_total 11801
_reflns_threshold_expression >2sigma(I)
_cod_data_source_file om2012248_si_002.cif
_cod_data_source_block 8
_cod_depositor_comments
;
The following automatic conversions were performed:

'_symmetry_cell_setting' value 'Triclinic' changed to 'triclinic'
according to /home/saulius/struct/CIF-dictionaries/cif_core.dic
dictionary named 'cif_core.dic' version 2.4.1 from 2010-06-29.

Automatic conversion script
Id: cif_fix_values 1715 2011-07-08 13:25:40Z adriana 
;
_cod_original_cell_volume 2999(2)
_cod_original_sg_symbol_Hall '-P 1 '
_cod_original_sg_symbol_H-M P-1
_cod_database_code 4076460

loop_
_symmetry_equiv_pos_as_xyz
'x, y, z'
'-x, -y, -z'

loop_
_atom_site_label
_atom_site_type_symbol
_atom_site_fract_x
_atom_site_fract_y
_atom_site_fract_z
_atom_site_U_iso_or_equiv
_atom_site_adp_type
_atom_site_occupancy
_atom_site_symmetry_multiplicity
_atom_site_calc_flag
_atom_site_refinement_flags
_atom_site_disorder_assembly
_atom_site_disorder_group
Pt1 Pt 0.245391(9) 0.878200(9) 0.201838(7) 0.01887(4) Uani 1 1 d . . .
Br1 Br 0.13228(3) 0.77183(3) 0.25939(2) 0.02937(8) Uani 1 1 d . . .
P1 P 0.34336(7) 0.95613(6) 0.13507(5) 0.01931(17) Uani 1 1 d . . .
B1 B 0.4433(3) 0.6872(3) 0.4309(2) 0.0251(8) Uani 1 1 d . . .
Pt2 Pt 0.299923(9) 0.712264(8) 0.366133(7) 0.01916(4) Uani 1 1 d . . .
Br2 Br 0.39585(3) 0.77343(3) 0.27203(2) 0.03033(8) Uani 1 1 d . . .
Br3 Br 0.00679(3) 0.89396(3) 0.05980(2) 0.04266(10) Uani 1 1 d . . .
B2 B 0.1156(3) 0.9404(3) 0.1709(2) 0.0235(8) Uani 1 1 d . . .
Br4 Br 0.47954(3) 0.55955(3) 0.40465(3) 0.04314(10) Uani 1 1 d . . .
P7 P 0.20137(7) 0.64110(6) 0.43601(5) 0.01939(17) Uani 1 1 d . . .
C1_1 C 0.3401(3) 0.8775(2) 0.0390(2) 0.0238(7) Uani 1 1 d . . .
H1_1 H 0.3845 0.9138 0.0109 0.029 Uiso 1 1 calc R . .
C2_1 C 0.2247(3) 0.8521(3) -0.0217(2) 0.0340(9) Uani 1 1 d . . .
H2A_1 H 0.1973 0.9112 -0.0375 0.041 Uiso 1 1 calc R . .
H2B_1 H 0.1776 0.8209 0.0064 0.041 Uiso 1 1 calc R . .
C3_1 C 0.2195(3) 0.7850(3) -0.1010(2) 0.0449(10) Uani 1 1 d . . .
H3A_1 H 0.1436 0.7678 -0.1376 0.054 Uiso 1 1 calc R . .
H3B_1 H 0.2612 0.8182 -0.1319 0.054 Uiso 1 1 calc R . .
C4_1 C 0.2649(3) 0.6957(3) -0.0788(2) 0.0436(10) Uani 1 1 d . . .
H4A_1 H 0.2619 0.6539 -0.1304 0.052 Uiso 1 1 calc R . .
H4B_1 H 0.2209 0.6606 -0.0506 0.052 Uiso 1 1 calc R . .
C5_1 C 0.3807(3) 0.7209(3) -0.0219(2) 0.0411(10) Uani 1 1 d . . .
H5A_1 H 0.4253 0.7527 -0.0515 0.049 Uiso 1 1 calc R . .
H5B_1 H 0.4092 0.6619 -0.0072 0.049 Uiso 1 1 calc R . .
C6_1 C 0.3886(3) 0.7870(3) 0.0582(2) 0.0358(9) Uani 1 1 d . . .
H6A_1 H 0.3501 0.7527 0.0906 0.043 Uiso 1 1 calc R . .
H6B_1 H 0.4653 0.8048 0.0929 0.043 Uiso 1 1 calc R . .
C1_2 C 0.4879(2) 0.9737(2) 0.1982(2) 0.0209(7) Uani 1 1 d . . .
H1_2 H 0.5035 0.9075 0.2030 0.025 Uiso 1 1 calc R . .
C2_2 C 0.5697(3) 1.0153(3) 0.1585(2) 0.0256(7) Uani 1 1 d . . .
H2A_2 H 0.5502 0.9841 0.0998 0.031 Uiso 1 1 calc R . .
H2B_2 H 0.5678 1.0844 0.1589 0.031 Uiso 1 1 calc R . .
C3_2 C 0.6832(3) 0.9998(3) 0.2071(2) 0.0319(8) Uani 1 1 d . . .
H3A_2 H 0.6865 0.9306 0.2022 0.038 Uiso 1 1 calc R . .
H3B_2 H 0.7357 1.0294 0.1826 0.038 Uiso 1 1 calc R . .
C4_2 C 0.7135(3) 1.0426(3) 0.2985(2) 0.0379(9) Uani 1 1 d . . .
H4A_2 H 0.7202 1.1128 0.3035 0.046 Uiso 1 1 calc R . .
H4B_2 H 0.7847 1.0267 0.3291 0.046 Uiso 1 1 calc R . .
C5_2 C 0.6305(3) 1.0064(3) 0.3383(2) 0.0343(9) Uani 1 1 d . . .
H5A_2 H 0.6506 1.0400 0.3963 0.041 Uiso 1 1 calc R . .
H5B_2 H 0.6309 0.9375 0.3402 0.041 Uiso 1 1 calc R . .
C6_2 C 0.5168(3) 1.0220(3) 0.2896(2) 0.0270(7) Uani 1 1 d . . .
H6A_2 H 0.5139 1.0910 0.2918 0.032 Uiso 1 1 calc R . .
H6B_2 H 0.4642 0.9945 0.3149 0.032 Uiso 1 1 calc R . .
C1_3 C 0.3048(3) 1.0691(2) 0.0996(2) 0.0238(7) Uani 1 1 d . . .
H1_3 H 0.2242 1.0591 0.0766 0.029 Uiso 1 1 calc R . .
C2_3 C 0.3473(3) 1.0988(3) 0.0297(2) 0.0301(8) Uani 1 1 d . . .
H2A_3 H 0.4271 1.1067 0.0491 0.036 Uiso 1 1 calc R . .
H2B_3 H 0.3203 1.0479 -0.0196 0.036 Uiso 1 1 calc R . .
C3_3 C 0.3111(3) 1.1926(3) 0.0042(3) 0.0416(10) Uani 1 1 d . . .
H3A_3 H 0.3444 1.2120 -0.0375 0.050 Uiso 1 1 calc R . .
H3B_3 H 0.2318 1.1822 -0.0223 0.050 Uiso 1 1 calc R . .
C4_3 C 0.3423(4) 1.2718(3) 0.0781(3) 0.0451(11) Uani 1 1 d . . .
H4A_3 H 0.3134 1.3294 0.0598 0.054 Uiso 1 1 calc R . .
H4B_3 H 0.4219 1.2876 0.1006 0.054 Uiso 1 1 calc R . .
C5_3 C 0.2985(4) 1.2426(3) 0.1465(3) 0.0447(10) Uani 1 1 d . . .
H5A_3 H 0.3230 1.2942 0.1953 0.054 Uiso 1 1 calc R . .
H5B_3 H 0.2187 1.2326 0.1257 0.054 Uiso 1 1 calc R . .
C6_3 C 0.3375(3) 1.1511(2) 0.1731(2) 0.0304(8) Uani 1 1 d . . .
H6A_3 H 0.3068 1.1327 0.2165 0.036 Uiso 1 1 calc R . .
H6B_3 H 0.4171 1.1629 0.1979 0.036 Uiso 1 1 calc R . .
C1_4 C 0.0958(3) 0.7140(2) 0.4449(2) 0.0235(7) Uani 1 1 d . . .
H1_4 H 0.0499 0.7128 0.3859 0.028 Uiso 1 1 calc R . .
C2_4 C 0.0170(3) 0.6753(3) 0.4880(2) 0.0303(8) Uani 1 1 d . . .
H2A_4 H 0.0554 0.6792 0.5483 0.036 Uiso 1 1 calc R . .
H2B_4 H -0.0116 0.6076 0.4642 0.036 Uiso 1 1 calc R . .
C3_4 C -0.0767(3) 0.7329(3) 0.4760(3) 0.0377(9) Uani 1 1 d . . .
H3A_4 H -0.1191 0.7241 0.4160 0.045 Uiso 1 1 calc R . .
H3B_4 H -0.1250 0.7093 0.5064 0.045 Uiso 1 1 calc R . .
C4_4 C -0.0351(3) 0.8380(3) 0.5079(3) 0.0445(10) Uani 1 1 d . . .
H4A_4 H 0.0001 0.8474 0.5691 0.053 Uiso 1 1 calc R . .
H4B_4 H -0.0966 0.8740 0.4964 0.053 Uiso 1 1 calc R . .
C5_4 C 0.0453(3) 0.8770(3) 0.4672(3) 0.0378(9) Uani 1 1 d . . .
H5A_4 H 0.0739 0.9444 0.4922 0.045 Uiso 1 1 calc R . .
H5B_4 H 0.0082 0.8745 0.4069 0.045 Uiso 1 1 calc R . .
C6_4 C 0.1386(3) 0.8201(2) 0.4787(2) 0.0282(8) Uani 1 1 d . . .
H6A_4 H 0.1806 0.8279 0.5387 0.034 Uiso 1 1 calc R . .
H6B_4 H 0.1872 0.8444 0.4487 0.034 Uiso 1 1 calc R . .
C1_5 C 0.2719(3) 0.6098(2) 0.5398(2) 0.0246(7) Uani 1 1 d . . .
H1_5 H 0.3374 0.5836 0.5348 0.030 Uiso 1 1 calc R . .
C2_5 C 0.2059(3) 0.5322(3) 0.5685(2) 0.0316(8) Uani 1 1 d . . .
H2A_5 H 0.1386 0.5543 0.5723 0.038 Uiso 1 1 calc R . .
H2B_5 H 0.1858 0.4735 0.5266 0.038 Uiso 1 1 calc R . .
C3_5 C 0.2705(3) 0.5100(3) 0.6533(2) 0.0377(9) Uani 1 1 d . . .
H3A_5 H 0.2242 0.4641 0.6719 0.045 Uiso 1 1 calc R . .
H3B_5 H 0.3325 0.4797 0.6475 0.045 Uiso 1 1 calc R . .
C4_5 C 0.3118(3) 0.5983(3) 0.7188(2) 0.0403(10) Uani 1 1 d . . .
H4A_5 H 0.3568 0.5813 0.7716 0.048 Uiso 1 1 calc R . .
H4B_5 H 0.2499 0.6247 0.7295 0.048 Uiso 1 1 calc R . .
C5_5 C 0.3779(3) 0.6730(3) 0.6905(2) 0.0391(9) Uani 1 1 d . . .
H5A_5 H 0.4431 0.6486 0.6844 0.047 Uiso 1 1 calc R . .
H5B_5 H 0.4016 0.7310 0.7333 0.047 Uiso 1 1 calc R . .
C6_5 C 0.3118(3) 0.6979(3) 0.6074(2) 0.0291(8) Uani 1 1 d . . .
H6A_5 H 0.3568 0.7459 0.5897 0.035 Uiso 1 1 calc R . .
H6B_5 H 0.2492 0.7261 0.6146 0.035 Uiso 1 1 calc R . .
C1_6 C 0.1242(3) 0.5257(2) 0.3731(2) 0.0243(7) Uani 1 1 d . . .
H1_6 H 0.0782 0.4978 0.4044 0.029 Uiso 1 1 calc R . .
C2_6 C 0.2013(3) 0.4557(2) 0.3631(2) 0.0310(8) Uani 1 1 d . . .
H2A_6 H 0.2501 0.4830 0.3344 0.037 Uiso 1 1 calc R . .
H2B_6 H 0.2462 0.4461 0.4189 0.037 Uiso 1 1 calc R . .
C3_6 C 0.1397(3) 0.3598(3) 0.3129(3) 0.0414(10) Uani 1 1 d . . .
H3A_6 H 0.1915 0.3170 0.3057 0.050 Uiso 1 1 calc R . .
H3B_6 H 0.0953 0.3299 0.3436 0.050 Uiso 1 1 calc R . .
C4_6 C 0.0676(4) 0.3725(3) 0.2281(3) 0.0460(11) Uani 1 1 d . . .
H4A_6 H 0.0266 0.3099 0.1973 0.055 Uiso 1 1 calc R . .
H4B_6 H 0.1126 0.3977 0.1958 0.055 Uiso 1 1 calc R . .
C5_6 C -0.0103(3) 0.4403(3) 0.2366(3) 0.0484(11) Uani 1 1 d . . .
H5A_6 H -0.0596 0.4123 0.2644 0.058 Uiso 1 1 calc R . .
H5B_6 H -0.0544 0.4494 0.1804 0.058 Uiso 1 1 calc R . .
C6_6 C 0.0496(3) 0.5373(3) 0.2874(2) 0.0369(9) Uani 1 1 d . . .
H6A_6 H 0.0928 0.5686 0.2565 0.044 Uiso 1 1 calc R . .
H6B_6 H -0.0035 0.5785 0.2949 0.044 Uiso 1 1 calc R . .
C1_7 C 0.0788(3) 1.0137(3) 0.2310(2) 0.0299(8) Uani 1 1 d . . .
C2_7 C 0.1642(3) 1.0406(3) 0.3184(2) 0.0415(10) Uani 1 1 d . . .
H2A_7 H 0.2336 1.0660 0.3130 0.062 Uiso 1 1 calc R . .
H2B_7 H 0.1719 0.9839 0.3456 0.062 Uiso 1 1 calc R . .
H2C_7 H 0.1412 1.0890 0.3522 0.062 Uiso 1 1 calc R . .
C3_7 C -0.0283(3) 0.9691(3) 0.2406(3) 0.0437(10) Uani 1 1 d . . .
H3A_7 H -0.0497 1.0137 0.2788 0.065 Uiso 1 1 calc R . .
H3B_7 H -0.0187 0.9097 0.2632 0.065 Uiso 1 1 calc R . .
H3C_7 H -0.0846 0.9558 0.1860 0.065 Uiso 1 1 calc R . .
C4_7 C 0.0580(4) 1.1041(3) 0.1922(3) 0.0466(11) Uani 1 1 d . . .
H4A_7 H 0.0030 1.0870 0.1371 0.070 Uiso 1 1 calc R . .
H4B_7 H 0.1250 1.1351 0.1865 0.070 Uiso 1 1 calc R . .
H4C_7 H 0.0326 1.1477 0.2283 0.070 Uiso 1 1 calc R . .
C1_8 C 0.5420(3) 0.7628(3) 0.4931(2) 0.0321(8) Uani 1 1 d . . .
C2_8 C 0.6374(3) 0.7691(3) 0.4578(3) 0.0443(10) Uani 1 1 d . . .
H2A_8 H 0.6964 0.8176 0.4944 0.066 Uiso 1 1 calc R . .
H2B_8 H 0.6137 0.7865 0.4018 0.066 Uiso 1 1 calc R . .
H2C_8 H 0.6626 0.7073 0.4547 0.066 Uiso 1 1 calc R . .
C3_8 C 0.5821(3) 0.7297(3) 0.5786(3) 0.0463(11) Uani 1 1 d . . .
H3A_8 H 0.5999 0.6653 0.5708 0.069 Uiso 1 1 calc R . .
H3B_8 H 0.5254 0.7295 0.6050 0.069 Uiso 1 1 calc R . .
H3C_8 H 0.6466 0.7734 0.6143 0.069 Uiso 1 1 calc R . .
C4_8 C 0.5087(3) 0.8635(3) 0.5050(3) 0.0421(10) Uani 1 1 d . . .
H4A_8 H 0.4462 0.8593 0.5251 0.063 Uiso 1 1 calc R . .
H4B_8 H 0.4900 0.8872 0.4515 0.063 Uiso 1 1 calc R . .
H4C_8 H 0.5690 0.9073 0.5459 0.063 Uiso 1 1 calc R . .
C1_9 C 0.3957(4) 0.3962(3) 0.8389(3) 0.0506(11) Uani 1 1 d . . .
C2_9 C 0.3526(5) 0.3141(4) 0.7844(3) 0.0611(14) Uani 1 1 d . . .
H2_9 H 0.3948 0.2864 0.7543 0.073 Uiso 1 1 calc R . .
C3_9 C 0.2496(5) 0.2701(5) 0.7717(4) 0.083(2) Uani 1 1 d . . .
H3_9 H 0.2218 0.2124 0.7335 0.100 Uiso 1 1 calc R . .
C4_9 C 0.1872(5) 0.3089(6) 0.8134(6) 0.106(3) Uani 1 1 d . . .
H4_9 H 0.1153 0.2795 0.8041 0.127 Uiso 1 1 calc R . .
C5_9 C 0.2300(7) 0.3909(6) 0.8692(5) 0.097(3) Uani 1 1 d . . .
H5_9 H 0.1874 0.4184 0.8990 0.117 Uiso 1 1 calc R . .
C6_9 C 0.3332(6) 0.4343(4) 0.8828(3) 0.0732(17) Uani 1 1 d . . .
H6_9 H 0.3619 0.4908 0.9226 0.088 Uiso 1 1 calc R . .
C7_9 C 0.5073(5) 0.4421(5) 0.8485(4) 0.090(2) Uani 1 1 d . . .
H7A_9 H 0.5563 0.3948 0.8584 0.135 Uiso 1 1 calc R . .
H7B_9 H 0.5311 0.4942 0.8959 0.135 Uiso 1 1 calc R . .
H7C_9 H 0.5076 0.4672 0.7975 0.135 Uiso 1 1 calc R . .
C1_10 C 0.0851(6) 0.5150(7) 0.0396(6) 0.050 Uiso 0.25 1 d PG A -1
C2_10 C 0.0267(8) 0.4265(6) -0.0035(9) 0.050 Uiso 0.25 1 d PG A -1
H2A_10 H 0.0648 0.3634 0.0013 0.060 Uiso 0.25 1 d PG A -1
C3_10 C -0.0811(8) 0.4197(9) -0.0529(8) 0.050 Uiso 0.25 1 d PG A -1
H3A_10 H -0.1262 0.3514 -0.0862 0.060 Uiso 0.25 1 d PG A -1
C4_10 C -0.1306(6) 0.5014(11) -0.0592(8) 0.050 Uiso 0.25 1 d PG A -1
H4A_10 H -0.2138 0.4962 -0.0973 0.060 Uiso 0.25 1 d PG A -1
C5_10 C -0.0722(9) 0.5900(9) -0.0161(11) 0.050 Uiso 0.25 1 d PG A -1
H5A_10 H -0.1103 0.6531 -0.0209 0.060 Uiso 0.25 1 d PG A -1
C6_10 C 0.0357(8) 0.5968(6) 0.0334(10) 0.050 Uiso 0.25 1 d PG A -1
H6A_10 H 0.0807 0.6651 0.0666 0.060 Uiso 0.25 1 d PG A -1
C7_10 C 0.2022(6) 0.5224(11) 0.0933(9) 0.050 Uiso 0.25 1 d PG A -1
H7A_10 H 0.2264 0.4520 0.0905 0.075 Uiso 0.25 1 d PG A -1
H7B_10 H 0.2532 0.5699 0.0702 0.075 Uiso 0.25 1 d PG A -1
H7C_10 H 0.2109 0.5507 0.1577 0.075 Uiso 0.25 1 d PG A -1
C1_11 C -0.0807(6) 0.4811(7) -0.0447(6) 0.050 Uiso 0.25 1 d PG B -2
C2_11 C -0.0527(9) 0.5778(7) -0.0102(10) 0.050 Uiso 0.25 1 d PG B -2
H2A_11 H -0.1107 0.6257 -0.0270 0.060 Uiso 0.25 1 d PG B -2
C3_11 C 0.0506(10) 0.6123(8) 0.0460(10) 0.050 Uiso 0.25 1 d PG B -2
H3A_11 H 0.0722 0.6869 0.0725 0.060 Uiso 0.25 1 d PG B -2
C4_11 C 0.1258(6) 0.5502(10) 0.0677(7) 0.050 Uiso 0.25 1 d PG B -2
H4A_11 H 0.2055 0.5768 0.1110 0.060 Uiso 0.25 1 d PG B -2
C5_11 C 0.0978(8) 0.4535(10) 0.0332(8) 0.050 Uiso 0.25 1 d PG B -2
H5A_11 H 0.1558 0.4055 0.0500 0.060 Uiso 0.25 1 d PG B -2
C6_11 C -0.0055(8) 0.4189(7) -0.0229(8) 0.050 Uiso 0.25 1 d PG B -2
H6A_11 H -0.0271 0.3443 -0.0495 0.060 Uiso 0.25 1 d PG B -2
C7_11 C -0.1928(7) 0.4436(10) -0.1056(8) 0.050 Uiso 0.25 1 d PG B -2
H7A_11 H -0.2396 0.5019 -0.1148 0.075 Uiso 0.25 1 d PG B -2
H7B_11 H -0.1863 0.4126 -0.1652 0.075 Uiso 0.25 1 d PG B -2
H7C_11 H -0.2330 0.3893 -0.0806 0.075 Uiso 0.25 1 d PG B -2

loop_
_atom_site_aniso_label
_atom_site_aniso_U_11
_atom_site_aniso_U_22
_atom_site_aniso_U_33
_atom_site_aniso_U_23
_atom_site_aniso_U_13
_atom_site_aniso_U_12
Pt1 0.01607(7) 0.02106(7) 0.02120(7) 0.00618(5) 0.00738(5) 0.00307(5)
Br1 0.01858(16) 0.0367(2) 0.0382(2) 0.02119(16) 0.01109(14) 0.00507(14)
P1 0.0179(4) 0.0198(4) 0.0209(4) 0.0039(3) 0.0075(3) 0.0010(3)
B1 0.025(2) 0.030(2) 0.028(2) 0.0125(17) 0.0141(16) 0.0097(16)
Pt2 0.01691(7) 0.02050(7) 0.02283(7) 0.00715(5) 0.00860(5) 0.00409(5)
Br2 0.02417(17) 0.0420(2) 0.0371(2) 0.02281(17) 0.01833(15) 0.01418(15)
Br3 0.02613(19) 0.0658(3) 0.0316(2) 0.00710(19) 0.00132(16) 0.01179(18)
B2 0.0231(19) 0.0220(19) 0.0244(19) 0.0066(15) 0.0070(16) -0.0020(15)
Br4 0.0327(2) 0.0318(2) 0.0686(3) 0.01190(19) 0.0166(2) 0.01510(17)
P7 0.0186(4) 0.0177(4) 0.0233(4) 0.0046(3) 0.0085(3) 0.0020(3)
C1_1 0.0226(17) 0.0294(18) 0.0213(16) 0.0045(14) 0.0113(14) -0.0013(14)
C2_1 0.0279(19) 0.039(2) 0.0294(19) -0.0018(16) 0.0053(16) -0.0009(16)
C3_1 0.038(2) 0.057(3) 0.029(2) -0.0057(19) 0.0037(18) -0.003(2)
C4_1 0.053(3) 0.039(2) 0.033(2) -0.0102(18) 0.019(2) -0.010(2)
C5_1 0.053(3) 0.034(2) 0.037(2) -0.0038(18) 0.018(2) 0.0101(19)
C6_1 0.044(2) 0.033(2) 0.0286(19) -0.0020(16) 0.0095(17) 0.0112(18)
C1_2 0.0162(15) 0.0232(17) 0.0233(16) 0.0038(13) 0.0072(13) 0.0003(13)
C2_2 0.0196(16) 0.0304(19) 0.0276(18) 0.0055(15) 0.0090(14) 0.0026(14)
C3_2 0.0222(18) 0.037(2) 0.037(2) 0.0044(17) 0.0112(16) 0.0033(15)
C4_2 0.0206(18) 0.047(2) 0.040(2) 0.0006(18) 0.0043(16) 0.0011(17)
C5_2 0.0279(19) 0.043(2) 0.0247(18) 0.0028(16) 0.0001(15) 0.0028(17)
C6_2 0.0228(17) 0.0312(19) 0.0252(18) 0.0000(15) 0.0078(14) 0.0004(15)
C1_3 0.0215(17) 0.0244(17) 0.0284(18) 0.0094(14) 0.0100(14) 0.0042(14)
C2_3 0.0308(19) 0.035(2) 0.0300(19) 0.0140(16) 0.0142(16) 0.0036(16)
C3_3 0.035(2) 0.046(2) 0.050(3) 0.031(2) 0.0133(19) 0.0081(19)
C4_3 0.043(2) 0.032(2) 0.070(3) 0.025(2) 0.025(2) 0.0120(18)
C5_3 0.047(3) 0.031(2) 0.065(3) 0.014(2) 0.027(2) 0.0119(19)
C6_3 0.032(2) 0.0276(19) 0.036(2) 0.0063(16) 0.0156(16) 0.0073(15)
C1_4 0.0213(17) 0.0228(17) 0.0290(18) 0.0045(14) 0.0111(14) 0.0047(13)
C2_4 0.0259(18) 0.0295(19) 0.042(2) 0.0090(16) 0.0205(17) 0.0025(15)
C3_4 0.029(2) 0.043(2) 0.053(2) 0.0144(19) 0.0260(19) 0.0132(17)
C4_4 0.047(2) 0.038(2) 0.065(3) 0.011(2) 0.035(2) 0.020(2)
C5_4 0.042(2) 0.0250(19) 0.054(3) 0.0081(18) 0.024(2) 0.0120(17)
C6_4 0.0291(19) 0.0225(18) 0.036(2) 0.0030(15) 0.0155(16) 0.0035(15)
C1_5 0.0264(18) 0.0266(18) 0.0241(17) 0.0076(14) 0.0110(14) 0.0049(14)
C2_5 0.034(2) 0.032(2) 0.033(2) 0.0128(16) 0.0154(16) 0.0023(16)
C3_5 0.045(2) 0.039(2) 0.042(2) 0.0218(19) 0.0234(19) 0.0143(18)
C4_5 0.046(2) 0.056(3) 0.028(2) 0.0190(19) 0.0181(18) 0.016(2)
C5_5 0.036(2) 0.047(2) 0.030(2) 0.0114(18) 0.0034(17) 0.0034(18)
C6_5 0.0293(19) 0.0290(19) 0.0271(18) 0.0089(15) 0.0055(15) 0.0024(15)
C1_6 0.0240(17) 0.0178(16) 0.0329(19) 0.0033(14) 0.0122(15) 0.0026(13)
C2_6 0.0289(19) 0.0258(18) 0.035(2) 0.0002(15) 0.0059(16) 0.0068(15)
C3_6 0.046(2) 0.0227(19) 0.051(3) -0.0004(18) 0.010(2) 0.0071(17)
C4_6 0.052(3) 0.030(2) 0.043(2) -0.0067(18) 0.003(2) -0.0022(19)
C5_6 0.039(2) 0.032(2) 0.052(3) -0.0033(19) -0.011(2) -0.0015(18)
C6_6 0.034(2) 0.0255(19) 0.041(2) 0.0020(16) -0.0021(17) 0.0031(16)
C1_7 0.0251(18) 0.0281(19) 0.041(2) 0.0057(16) 0.0160(16) 0.0077(15)
C2_7 0.042(2) 0.043(2) 0.041(2) -0.0039(19) 0.0201(19) 0.0085(19)
C3_7 0.032(2) 0.052(3) 0.057(3) 0.010(2) 0.026(2) 0.0107(19)
C4_7 0.051(3) 0.035(2) 0.062(3) 0.014(2) 0.024(2) 0.016(2)
C1_8 0.0197(17) 0.042(2) 0.035(2) 0.0095(17) 0.0077(15) 0.0037(16)
C2_8 0.025(2) 0.056(3) 0.054(3) 0.012(2) 0.0164(19) -0.0007(19)
C3_8 0.031(2) 0.064(3) 0.037(2) 0.015(2) 0.0002(18) 0.002(2)
C4_8 0.042(2) 0.036(2) 0.038(2) -0.0030(18) 0.0051(18) -0.0117(18)
C1_9 0.057(3) 0.047(3) 0.053(3) 0.022(2) 0.016(2) 0.019(2)
C2_9 0.068(4) 0.067(3) 0.054(3) 0.012(3) 0.019(3) 0.032(3)
C3_9 0.069(4) 0.069(4) 0.088(5) 0.025(3) -0.012(4) 0.010(3)
C4_9 0.051(4) 0.110(6) 0.172(9) 0.096(6) 0.028(5) 0.022(4)
C5_9 0.111(6) 0.122(6) 0.123(6) 0.081(5) 0.087(5) 0.078(5)
C6_9 0.121(5) 0.058(3) 0.058(3) 0.018(3) 0.039(4) 0.043(4)
C7_9 0.078(4) 0.077(4) 0.111(5) 0.038(4) 0.016(4) 0.015(3)

loop_
_atom_type_symbol
_atom_type_description
_atom_type_scat_dispersion_real
_atom_type_scat_dispersion_imag
_atom_type_scat_source
C C 0.0033 0.0016 'International Tables Vol C Tables 4.2.6.8 and 6.1.1.4'
H H 0.0000 0.0000 'International Tables Vol C Tables 4.2.6.8 and 6.1.1.4'
B B 0.0013 0.0007 'International Tables Vol C Tables 4.2.6.8 and 6.1.1.4'
P P 0.1023 0.0942 'International Tables Vol C Tables 4.2.6.8 and 6.1.1.4'
Br Br -0.2901 2.4595 'International Tables Vol C Tables 4.2.6.8 and 6.1.1.4'
Pt Pt -1.7033 8.3905 'International Tables Vol C Tables 4.2.6.8 and 6.1.1.4'

loop_
_geom_angle_atom_site_label_1
_geom_angle_atom_site_label_2
_geom_angle_atom_site_label_3
_geom_angle
B2 Pt1 P1 99.30(11)
B2 Pt1 Br1 83.01(11)
P1 Pt1 Br1 171.67(2)
B2 Pt1 Br2 164.31(11)
P1 Pt1 Br2 96.18(4)
Br1 Pt1 Br2 82.02(4)
Pt1 Br1 Pt2 95.25(4)
C1_2 P1 C1_1 102.42(16)
C1_2 P1 C1_3 110.54(16)
C1_1 P1 C1_3 104.95(16)
C1_2 P1 Pt1 109.13(11)
C1_1 P1 Pt1 109.57(11)
C1_3 P1 Pt1 118.90(11)
C1_8 B1 Pt2 127.5(3)
C1_8 B1 Br4 114.6(3)
Pt2 B1 Br4 117.2(2)
B1 Pt2 P7 98.69(12)
B1 Pt2 Br2 84.43(12)
P7 Pt2 Br2 172.09(2)
B1 Pt2 Br1 165.99(11)
P7 Pt2 Br1 95.24(4)
Br2 Pt2 Br1 81.95(4)
Pt2 Br2 Pt1 95.24(4)
C1_7 B2 Pt1 126.6(3)
C1_7 B2 Br3 114.9(3)
Pt1 B2 Br3 117.8(2)
C1_4 P7 C1_6 104.31(15)
C1_4 P7 C1_5 109.85(16)
C1_6 P7 C1_5 104.10(16)
C1_4 P7 Pt2 108.73(11)
C1_6 P7 Pt2 109.86(12)
C1_5 P7 Pt2 118.97(12)
C2_1 C1_1 C6_1 110.5(3)
C2_1 C1_1 P1 110.6(2)
C6_1 C1_1 P1 112.3(2)
C2_1 C1_1 H1_1 107.7
C6_1 C1_1 H1_1 107.7
P1 C1_1 H1_1 107.7
C1_1 C2_1 C3_1 111.5(3)
C1_1 C2_1 H2A_1 109.3
C3_1 C2_1 H2A_1 109.3
C1_1 C2_1 H2B_1 109.3
C3_1 C2_1 H2B_1 109.3
H2A_1 C2_1 H2B_1 108.0
C4_1 C3_1 C2_1 110.7(3)
C4_1 C3_1 H3A_1 109.5
C2_1 C3_1 H3A_1 109.5
C4_1 C3_1 H3B_1 109.5
C2_1 C3_1 H3B_1 109.5
H3A_1 C3_1 H3B_1 108.1
C3_1 C4_1 C5_1 110.2(3)
C3_1 C4_1 H4A_1 109.6
C5_1 C4_1 H4A_1 109.6
C3_1 C4_1 H4B_1 109.6
C5_1 C4_1 H4B_1 109.6
H4A_1 C4_1 H4B_1 108.1
C4_1 C5_1 C6_1 111.1(3)
C4_1 C5_1 H5A_1 109.4
C6_1 C5_1 H5A_1 109.4
C4_1 C5_1 H5B_1 109.4
C6_1 C5_1 H5B_1 109.4
H5A_1 C5_1 H5B_1 108.0
C1_1 C6_1 C5_1 111.6(3)
C1_1 C6_1 H6A_1 109.3
C5_1 C6_1 H6A_1 109.3
C1_1 C6_1 H6B_1 109.3
C5_1 C6_1 H6B_1 109.3
H6A_1 C6_1 H6B_1 108.0
C2_2 C1_2 C6_2 110.3(3)
C2_2 C1_2 P1 117.1(2)
C6_2 C1_2 P1 116.3(2)
C2_2 C1_2 H1_2 103.7
C6_2 C1_2 H1_2 103.7
P1 C1_2 H1_2 103.7
C3_2 C2_2 C1_2 110.0(3)
C3_2 C2_2 H2A_2 109.7
C1_2 C2_2 H2A_2 109.7
C3_2 C2_2 H2B_2 109.7
C1_2 C2_2 H2B_2 109.7
H2A_2 C2_2 H2B_2 108.2
C4_2 C3_2 C2_2 111.1(3)
C4_2 C3_2 H3A_2 109.4
C2_2 C3_2 H3A_2 109.4
C4_2 C3_2 H3B_2 109.4
C2_2 C3_2 H3B_2 109.4
H3A_2 C3_2 H3B_2 108.0
C3_2 C4_2 C5_2 112.2(3)
C3_2 C4_2 H4A_2 109.2
C5_2 C4_2 H4A_2 109.2
C3_2 C4_2 H4B_2 109.2
C5_2 C4_2 H4B_2 109.2
H4A_2 C4_2 H4B_2 107.9
C4_2 C5_2 C6_2 111.7(3)
C4_2 C5_2 H5A_2 109.3
C6_2 C5_2 H5A_2 109.3
C4_2 C5_2 H5B_2 109.3
C6_2 C5_2 H5B_2 109.3
H5A_2 C5_2 H5B_2 107.9
C5_2 C6_2 C1_2 109.2(3)
C5_2 C6_2 H6A_2 109.8
C1_2 C6_2 H6A_2 109.8
C5_2 C6_2 H6B_2 109.8
C1_2 C6_2 H6B_2 109.8
H6A_2 C6_2 H6B_2 108.3
C6_3 C1_3 C2_3 109.7(3)
C6_3 C1_3 P1 111.2(2)
C2_3 C1_3 P1 115.2(2)
C6_3 C1_3 H1_3 106.8
C2_3 C1_3 H1_3 106.8
P1 C1_3 H1_3 106.8
C3_3 C2_3 C1_3 111.5(3)
C3_3 C2_3 H2A_3 109.3
C1_3 C2_3 H2A_3 109.3
C3_3 C2_3 H2B_3 109.3
C1_3 C2_3 H2B_3 109.3
H2A_3 C2_3 H2B_3 108.0
C4_3 C3_3 C2_3 112.0(3)
C4_3 C3_3 H3A_3 109.2
C2_3 C3_3 H3A_3 109.2
C4_3 C3_3 H3B_3 109.2
C2_3 C3_3 H3B_3 109.2
H3A_3 C3_3 H3B_3 107.9
C3_3 C4_3 C5_3 111.0(3)
C3_3 C4_3 H4A_3 109.4
C5_3 C4_3 H4A_3 109.4
C3_3 C4_3 H4B_3 109.4
C5_3 C4_3 H4B_3 109.4
H4A_3 C4_3 H4B_3 108.0
C6_3 C5_3 C4_3 110.6(3)
C6_3 C5_3 H5A_3 109.5
C4_3 C5_3 H5A_3 109.5
C6_3 C5_3 H5B_3 109.5
C4_3 C5_3 H5B_3 109.5
H5A_3 C5_3 H5B_3 108.1
C5_3 C6_3 C1_3 112.0(3)
C5_3 C6_3 H6A_3 109.2
C1_3 C6_3 H6A_3 109.2
C5_3 C6_3 H6B_3 109.2
C1_3 C6_3 H6B_3 109.2
H6A_3 C6_3 H6B_3 107.9
C2_4 C1_4 C6_4 110.7(3)
C2_4 C1_4 P7 116.8(2)
C6_4 C1_4 P7 114.3(2)
C2_4 C1_4 H1_4 104.5
C6_4 C1_4 H1_4 104.5
P7 C1_4 H1_4 104.5
C1_4 C2_4 C3_4 110.3(3)
C1_4 C2_4 H2A_4 109.6
C3_4 C2_4 H2A_4 109.6
C1_4 C2_4 H2B_4 109.6
C3_4 C2_4 H2B_4 109.6
H2A_4 C2_4 H2B_4 108.1
C4_4 C3_4 C2_4 110.8(3)
C4_4 C3_4 H3A_4 109.5
C2_4 C3_4 H3A_4 109.5
C4_4 C3_4 H3B_4 109.5
C2_4 C3_4 H3B_4 109.5
H3A_4 C3_4 H3B_4 108.1
C3_4 C4_4 C5_4 111.9(3)
C3_4 C4_4 H4A_4 109.2
C5_4 C4_4 H4A_4 109.2
C3_4 C4_4 H4B_4 109.2
C5_4 C4_4 H4B_4 109.2
H4A_4 C4_4 H4B_4 107.9
C4_4 C5_4 C6_4 111.3(3)
C4_4 C5_4 H5A_4 109.4
C6_4 C5_4 H5A_4 109.4
C4_4 C5_4 H5B_4 109.4
C6_4 C5_4 H5B_4 109.4
H5A_4 C5_4 H5B_4 108.0
C5_4 C6_4 C1_4 110.4(3)
C5_4 C6_4 H6A_4 109.6
C1_4 C6_4 H6A_4 109.6
C5_4 C6_4 H6B_4 109.6
C1_4 C6_4 H6B_4 109.6
H6A_4 C6_4 H6B_4 108.1
C6_5 C1_5 C2_5 110.0(3)
C6_5 C1_5 P7 111.6(2)
C2_5 C1_5 P7 114.8(2)
C6_5 C1_5 H1_5 106.7
C2_5 C1_5 H1_5 106.7
P7 C1_5 H1_5 106.7
C3_5 C2_5 C1_5 111.2(3)
C3_5 C2_5 H2A_5 109.4
C1_5 C2_5 H2A_5 109.4
C3_5 C2_5 H2B_5 109.4
C1_5 C2_5 H2B_5 109.4
H2A_5 C2_5 H2B_5 108.0
C4_5 C3_5 C2_5 112.2(3)
C4_5 C3_5 H3A_5 109.2
C2_5 C3_5 H3A_5 109.2
C4_5 C3_5 H3B_5 109.2
C2_5 C3_5 H3B_5 109.2
H3A_5 C3_5 H3B_5 107.9
C3_5 C4_5 C5_5 110.9(3)
C3_5 C4_5 H4A_5 109.5
C5_5 C4_5 H4A_5 109.5
C3_5 C4_5 H4B_5 109.5
C5_5 C4_5 H4B_5 109.5
H4A_5 C4_5 H4B_5 108.0
C4_5 C5_5 C6_5 110.7(3)
C4_5 C5_5 H5A_5 109.5
C6_5 C5_5 H5A_5 109.5
C4_5 C5_5 H5B_5 109.5
C6_5 C5_5 H5B_5 109.5
H5A_5 C5_5 H5B_5 108.1
C5_5 C6_5 C1_5 111.2(3)
C5_5 C6_5 H6A_5 109.4
C1_5 C6_5 H6A_5 109.4
C5_5 C6_5 H6B_5 109.4
C1_5 C6_5 H6B_5 109.4
H6A_5 C6_5 H6B_5 108.0
C6_6 C1_6 C2_6 110.2(3)
C6_6 C1_6 P7 112.6(2)
C2_6 C1_6 P7 110.5(2)
C6_6 C1_6 H1_6 107.8
C2_6 C1_6 H1_6 107.8
P7 C1_6 H1_6 107.8
C3_6 C2_6 C1_6 111.4(3)
C3_6 C2_6 H2A_6 109.3
C1_6 C2_6 H2A_6 109.3
C3_6 C2_6 H2B_6 109.3
C1_6 C2_6 H2B_6 109.3
H2A_6 C2_6 H2B_6 108.0
C4_6 C3_6 C2_6 110.6(3)
C4_6 C3_6 H3A_6 109.5
C2_6 C3_6 H3A_6 109.5
C4_6 C3_6 H3B_6 109.5
C2_6 C3_6 H3B_6 109.5
H3A_6 C3_6 H3B_6 108.1
C3_6 C4_6 C5_6 111.0(4)
C3_6 C4_6 H4A_6 109.4
C5_6 C4_6 H4A_6 109.4
C3_6 C4_6 H4B_6 109.4
C5_6 C4_6 H4B_6 109.4
H4A_6 C4_6 H4B_6 108.0
C4_6 C5_6 C6_6 111.4(3)
C4_6 C5_6 H5A_6 109.4
C6_6 C5_6 H5A_6 109.4
C4_6 C5_6 H5B_6 109.4
C6_6 C5_6 H5B_6 109.4
H5A_6 C5_6 H5B_6 108.0
C1_6 C6_6 C5_6 111.0(3)
C1_6 C6_6 H6A_6 109.4
C5_6 C6_6 H6A_6 109.4
C1_6 C6_6 H6B_6 109.4
C5_6 C6_6 H6B_6 109.4
H6A_6 C6_6 H6B_6 108.0
C4_7 C1_7 C2_7 109.5(3)
C4_7 C1_7 C3_7 107.3(3)
C2_7 C1_7 C3_7 108.6(3)
C4_7 C1_7 B2 109.8(3)
C2_7 C1_7 B2 111.8(3)
C3_7 C1_7 B2 109.7(3)
C1_7 C2_7 H2A_7 109.5
C1_7 C2_7 H2B_7 109.5
H2A_7 C2_7 H2B_7 109.5
C1_7 C2_7 H2C_7 109.5
H2A_7 C2_7 H2C_7 109.5
H2B_7 C2_7 H2C_7 109.5
C1_7 C3_7 H3A_7 109.5
C1_7 C3_7 H3B_7 109.5
H3A_7 C3_7 H3B_7 109.5
C1_7 C3_7 H3C_7 109.5
H3A_7 C3_7 H3C_7 109.5
H3B_7 C3_7 H3C_7 109.5
C1_7 C4_7 H4A_7 109.5
C1_7 C4_7 H4B_7 109.5
H4A_7 C4_7 H4B_7 109.5
C1_7 C4_7 H4C_7 109.5
H4A_7 C4_7 H4C_7 109.5
H4B_7 C4_7 H4C_7 109.5
C3_8 C1_8 C2_8 107.1(3)
C3_8 C1_8 C4_8 109.5(3)
C2_8 C1_8 C4_8 109.2(3)
C3_8 C1_8 B1 110.2(3)
C2_8 C1_8 B1 109.5(3)
C4_8 C1_8 B1 111.2(3)
C1_8 C2_8 H2A_8 109.5
C1_8 C2_8 H2B_8 109.5
H2A_8 C2_8 H2B_8 109.5
C1_8 C2_8 H2C_8 109.5
H2A_8 C2_8 H2C_8 109.5
H2B_8 C2_8 H2C_8 109.5
C1_8 C3_8 H3A_8 109.5
C1_8 C3_8 H3B_8 109.5
H3A_8 C3_8 H3B_8 109.5
C1_8 C3_8 H3C_8 109.5
H3A_8 C3_8 H3C_8 109.5
H3B_8 C3_8 H3C_8 109.5
C1_8 C4_8 H4A_8 109.5
C1_8 C4_8 H4B_8 109.5
H4A_8 C4_8 H4B_8 109.5
C1_8 C4_8 H4C_8 109.5
H4A_8 C4_8 H4C_8 109.5
H4B_8 C4_8 H4C_8 109.5
C2_9 C1_9 C6_9 118.0(5)
C2_9 C1_9 C7_9 119.3(5)
C6_9 C1_9 C7_9 122.7(6)
C1_9 C2_9 C3_9 121.8(6)
C1_9 C2_9 H2_9 119.1
C3_9 C2_9 H2_9 119.1
C4_9 C3_9 C2_9 120.2(7)
C4_9 C3_9 H3_9 119.9
C2_9 C3_9 H3_9 119.9
C3_9 C4_9 C5_9 118.6(6)
C3_9 C4_9 H4_9 120.7
C5_9 C4_9 H4_9 120.7
C4_9 C5_9 C6_9 121.3(6)
C4_9 C5_9 H5_9 119.4
C6_9 C5_9 H5_9 119.4
C5_9 C6_9 C1_9 120.1(6)
C5_9 C6_9 H6_9 119.9
C1_9 C6_9 H6_9 119.9
C1_9 C7_9 H7A_9 109.5
C1_9 C7_9 H7B_9 109.5
H7A_9 C7_9 H7B_9 109.5
C1_9 C7_9 H7C_9 109.5
H7A_9 C7_9 H7C_9 109.5
H7B_9 C7_9 H7C_9 109.5
C2_10 C1_10 C6_10 120.0
C2_10 C1_10 C7_10 120.0
C6_10 C1_10 C7_10 120.0
C1_10 C2_10 C3_10 120.0
C2_10 C3_10 C4_10 120.0
C3_10 C4_10 C5_10 120.0
C6_10 C5_10 C4_10 120.0
C5_10 C6_10 C1_10 120.0
C2_11 C1_11 C6_11 120.0
C2_11 C1_11 C7_11 120.0
C6_11 C1_11 C7_11 120.0
C1_11 C2_11 C3_11 120.0
C1_11 C2_11 H2A_11 120.0
C3_11 C2_11 H2A_11 120.0
C4_11 C3_11 C2_11 120.0
C4_11 C3_11 H3A_11 120.0
C2_11 C3_11 H3A_11 120.0
C3_11 C4_11 C5_11 120.0
C3_11 C4_11 H4A_11 120.0
C5_11 C4_11 H4A_11 120.0
C6_11 C5_11 C4_11 120.0
C6_11 C5_11 H5A_11 120.0
C4_11 C5_11 H5A_11 120.0
C5_11 C6_11 C1_11 120.0
C5_11 C6_11 H6A_11 120.0
C1_11 C6_11 H6A_11 120.0
C1_11 C7_11 H7A_11 109.5
C1_11 C7_11 H7B_11 109.5
H7A_11 C7_11 H7B_11 109.5
C1_11 C7_11 H7C_11 109.5
H7A_11 C7_11 H7C_11 109.5
H7B_11 C7_11 H7C_11 109.5

loop_
_geom_bond_atom_site_label_1
_geom_bond_atom_site_label_2
_geom_bond_distance
Pt1 B2 1.973(4)
Pt1 P1 2.2499(13)
Pt1 Br1 2.4944(12)
Pt1 Br2 2.6925(14)
Br1 Pt2 2.6940(15)
P1 C1_2 1.852(3)
P1 C1_1 1.859(4)
P1 C1_3 1.861(3)
B1 C1_8 1.601(6)
B1 Pt2 1.973(4)
B1 Br4 1.974(4)
Pt2 P7 2.2491(13)
Pt2 Br2 2.4966(12)
Br3 B2 1.981(4)
B2 C1_7 1.593(5)
P7 C1_4 1.858(3)
P7 C1_6 1.860(4)
P7 C1_5 1.864(4)
C1_1 C2_1 1.532(5)
C1_1 C6_1 1.533(5)
C1_1 H1_1 1.0000
C2_1 C3_1 1.541(5)
C2_1 H2A_1 0.9900
C2_1 H2B_1 0.9900
C3_1 C4_1 1.510(6)
C3_1 H3A_1 0.9900
C3_1 H3B_1 0.9900
C4_1 C5_1 1.514(6)
C4_1 H4A_1 0.9900
C4_1 H4B_1 0.9900
C5_1 C6_1 1.534(5)
C5_1 H5A_1 0.9900
C5_1 H5B_1 0.9900
C6_1 H6A_1 0.9900
C6_1 H6B_1 0.9900
C1_2 C2_2 1.537(4)
C1_2 C6_2 1.540(5)
C1_2 H1_2 1.0000
C2_2 C3_2 1.529(5)
C2_2 H2A_2 0.9900
C2_2 H2B_2 0.9900
C3_2 C4_2 1.517(5)
C3_2 H3A_2 0.9900
C3_2 H3B_2 0.9900
C4_2 C5_2 1.526(5)
C4_2 H4A_2 0.9900
C4_2 H4B_2 0.9900
C5_2 C6_2 1.531(5)
C5_2 H5A_2 0.9900
C5_2 H5B_2 0.9900
C6_2 H6A_2 0.9900
C6_2 H6B_2 0.9900
C1_3 C6_3 1.531(5)
C1_3 C2_3 1.543(5)
C1_3 H1_3 1.0000
C2_3 C3_3 1.540(5)
C2_3 H2A_3 0.9900
C2_3 H2B_3 0.9900
C3_3 C4_3 1.511(6)
C3_3 H3A_3 0.9900
C3_3 H3B_3 0.9900
C4_3 C5_3 1.526(6)
C4_3 H4A_3 0.9900
C4_3 H4B_3 0.9900
C5_3 C6_3 1.526(5)
C5_3 H5A_3 0.9900
C5_3 H5B_3 0.9900
C6_3 H6A_3 0.9900
C6_3 H6B_3 0.9900
C1_4 C2_4 1.532(5)
C1_4 C6_4 1.536(5)
C1_4 H1_4 1.0000
C2_4 C3_4 1.535(5)
C2_4 H2A_4 0.9900
C2_4 H2B_4 0.9900
C3_4 C4_4 1.517(6)
C3_4 H3A_4 0.9900
C3_4 H3B_4 0.9900
C4_4 C5_4 1.521(5)
C4_4 H4A_4 0.9900
C4_4 H4B_4 0.9900
C5_4 C6_4 1.524(5)
C5_4 H5A_4 0.9900
C5_4 H5B_4 0.9900
C6_4 H6A_4 0.9900
C6_4 H6B_4 0.9900
C1_5 C6_5 1.528(5)
C1_5 C2_5 1.547(5)
C1_5 H1_5 1.0000
C2_5 C3_5 1.529(5)
C2_5 H2A_5 0.9900
C2_5 H2B_5 0.9900
C3_5 C4_5 1.511(6)
C3_5 H3A_5 0.9900
C3_5 H3B_5 0.9900
C4_5 C5_5 1.516(5)
C4_5 H4A_5 0.9900
C4_5 H4B_5 0.9900
C5_5 C6_5 1.527(5)
C5_5 H5A_5 0.9900
C5_5 H5B_5 0.9900
C6_5 H6A_5 0.9900
C6_5 H6B_5 0.9900
C1_6 C6_6 1.533(5)
C1_6 C2_6 1.534(5)
C1_6 H1_6 1.0000
C2_6 C3_6 1.526(5)
C2_6 H2A_6 0.9900
C2_6 H2B_6 0.9900
C3_6 C4_6 1.512(6)
C3_6 H3A_6 0.9900
C3_6 H3B_6 0.9900
C4_6 C5_6 1.513(6)
C4_6 H4A_6 0.9900
C4_6 H4B_6 0.9900
C5_6 C6_6 1.536(5)
C5_6 H5A_6 0.9900
C5_6 H5B_6 0.9900
C6_6 H6A_6 0.9900
C6_6 H6B_6 0.9900
C1_7 C4_7 1.535(5)
C1_7 C2_7 1.545(5)
C1_7 C3_7 1.545(5)
C2_7 H2A_7 0.9800
C2_7 H2B_7 0.9800
C2_7 H2C_7 0.9800
C3_7 H3A_7 0.9800
C3_7 H3B_7 0.9800
C3_7 H3C_7 0.9800
C4_7 H4A_7 0.9800
C4_7 H4B_7 0.9800
C4_7 H4C_7 0.9800
C1_8 C3_8 1.541(5)
C1_8 C2_8 1.546(5)
C1_8 C4_8 1.561(6)
C2_8 H2A_8 0.9800
C2_8 H2B_8 0.9800
C2_8 H2C_8 0.9800
C3_8 H3A_8 0.9800
C3_8 H3B_8 0.9800
C3_8 H3C_8 0.9800
C4_8 H4A_8 0.9800
C4_8 H4B_8 0.9800
C4_8 H4C_8 0.9800
C1_9 C2_9 1.356(7)
C1_9 C6_9 1.381(7)
C1_9 C7_9 1.493(7)
C2_9 C3_9 1.371(8)
C2_9 H2_9 0.9500
C3_9 C4_9 1.361(10)
C3_9 H3_9 0.9500
C4_9 C5_9 1.366(11)
C4_9 H4_9 0.9500
C5_9 C6_9 1.368(10)
C5_9 H5_9 0.9500
C6_9 H6_9 0.9500
C7_9 H7A_9 0.9800
C7_9 H7B_9 0.9800
C7_9 H7C_9 0.9800
C1_10 C2_10 1.4000
C1_10 C6_10 1.4000
C1_10 C7_10 1.5200
C2_10 C3_10 1.4000
C2_10 H2A_10 1.0800
C3_10 C4_10 1.4000
C3_10 H3A_10 1.0800
C4_10 C5_10 1.4000
C4_10 H4A_10 1.0800
C5_10 C6_10 1.4000
C5_10 H5A_10 1.0800
C6_10 H6A_10 1.0800
C7_10 H7A_10 1.0900
C7_10 H7B_10 1.0900
C7_10 H7C_10 1.0900
C1_11 C2_11 1.4000
C1_11 C6_11 1.4000
C1_11 C7_11 1.5200
C2_11 C3_11 1.4000
C2_11 H2A_11 1.0800
C3_11 C4_11 1.4000
C3_11 H3A_11 1.0800
C4_11 C5_11 1.4000
C4_11 H4A_11 1.0800
C5_11 C6_11 1.4000
C5_11 H5A_11 1.0800
C6_11 H6A_11 1.0800
C7_11 H7A_11 1.0900
C7_11 H7B_11 1.0900
C7_11 H7C_11 1.0900

loop_
_geom_torsion_atom_site_label_1
_geom_torsion_atom_site_label_2
_geom_torsion_atom_site_label_3
_geom_torsion_atom_site_label_4
_geom_torsion
B2 Pt1 Br1 Pt2 -158.26(12)
Br2 Pt1 Br1 Pt2 17.043(19)
B2 Pt1 P1 C1_2 144.60(16)
Br2 Pt1 P1 C1_2 -32.86(12)
B2 Pt1 P1 C1_1 -104.00(17)
Br2 Pt1 P1 C1_1 78.54(12)
Br2 Pt1 P1 C1_3 -160.86(13)
C1_8 B1 Pt2 P7 -110.1(3)
Br4 B1 Pt2 P7 80.22(19)
C1_8 B1 Pt2 Br2 77.3(3)
Br4 B1 Pt2 Br2 -92.45(18)
C1_8 B1 Pt2 Br1 63.6(7)
Br4 B1 Pt2 Br1 -106.1(5)
Pt1 Br1 Pt2 B1 -4.7(5)
Pt1 Br1 Pt2 P7 169.02(2)
Pt1 Br1 Pt2 Br2 -18.429(19)
B1 Pt2 Br2 Pt1 -159.66(12)
Br1 Pt2 Br2 Pt1 17.03(2)
B2 Pt1 Br2 Pt2 -0.9(4)
P1 Pt1 Br2 Pt2 169.76(2)
Br1 Pt1 Br2 Pt2 -18.44(2)
P1 Pt1 B2 C1_7 -108.9(3)
Br1 Pt1 B2 C1_7 79.2(3)
Br2 Pt1 B2 C1_7 61.7(6)
P1 Pt1 B2 Br3 81.53(19)
Br1 Pt1 B2 Br3 -90.39(18)
Br2 Pt1 B2 Br3 -107.9(4)
B1 Pt2 P7 C1_4 141.25(17)
Br1 Pt2 P7 C1_4 -37.21(12)
B1 Pt2 P7 C1_6 -105.18(17)
Br1 Pt2 P7 C1_6 76.36(12)
B1 Pt2 P7 C1_5 14.57(18)
Br1 Pt2 P7 C1_5 -163.90(13)
C1_2 P1 C1_1 C2_1 178.6(2)
C1_3 P1 C1_1 C2_1 -65.9(3)
Pt1 P1 C1_1 C2_1 62.8(3)
C1_2 P1 C1_1 C6_1 54.6(3)
C1_3 P1 C1_1 C6_1 170.1(2)
Pt1 P1 C1_1 C6_1 -61.2(3)
C6_1 C1_1 C2_1 C3_1 -53.7(4)
P1 C1_1 C2_1 C3_1 -178.7(3)
C1_1 C2_1 C3_1 C4_1 56.7(4)
C2_1 C3_1 C4_1 C5_1 -58.5(4)
C3_1 C4_1 C5_1 C6_1 58.4(5)
C2_1 C1_1 C6_1 C5_1 53.4(4)
P1 C1_1 C6_1 C5_1 177.4(3)
C4_1 C5_1 C6_1 C1_1 -56.2(5)
C1_1 P1 C1_2 C2_2 56.9(3)
C1_3 P1 C1_2 C2_2 -54.4(3)
Pt1 P1 C1_2 C2_2 173.0(2)
C1_1 P1 C1_2 C6_2 -169.6(2)
C1_3 P1 C1_2 C6_2 79.0(3)
Pt1 P1 C1_2 C6_2 -53.6(3)
C6_2 C1_2 C2_2 C3_2 59.5(4)
P1 C1_2 C2_2 C3_2 -164.4(2)
C1_2 C2_2 C3_2 C4_2 -56.5(4)
C2_2 C3_2 C4_2 C5_2 54.1(4)
C3_2 C4_2 C5_2 C6_2 -54.5(4)
C4_2 C5_2 C6_2 C1_2 56.2(4)
C2_2 C1_2 C6_2 C5_2 -59.0(4)
P1 C1_2 C6_2 C5_2 164.5(2)
C1_2 P1 C1_3 C6_3 -52.3(3)
C1_1 P1 C1_3 C6_3 -162.1(2)
Pt1 P1 C1_3 C6_3 75.0(3)
C1_2 P1 C1_3 C2_3 73.3(3)
C1_1 P1 C1_3 C2_3 -36.5(3)
Pt1 P1 C1_3 C2_3 -159.4(2)
C6_3 C1_3 C2_3 C3_3 -53.9(4)
P1 C1_3 C2_3 C3_3 179.8(3)
C1_3 C2_3 C3_3 C4_3 54.6(4)
C2_3 C3_3 C4_3 C5_3 -55.3(5)
C3_3 C4_3 C5_3 C6_3 56.4(5)
C4_3 C5_3 C6_3 C1_3 -57.6(4)
C2_3 C1_3 C6_3 C5_3 56.0(4)
P1 C1_3 C6_3 C5_3 -175.4(3)
C1_6 P7 C1_4 C2_4 60.6(3)
C1_5 P7 C1_4 C2_4 -50.4(3)
Pt2 P7 C1_4 C2_4 177.8(2)
C1_6 P7 C1_4 C6_4 -167.9(2)
C1_5 P7 C1_4 C6_4 81.0(3)
Pt2 P7 C1_4 C6_4 -50.8(3)
C6_4 C1_4 C2_4 C3_4 57.4(4)
P7 C1_4 C2_4 C3_4 -169.5(3)
C1_4 C2_4 C3_4 C4_4 -56.4(4)
C2_4 C3_4 C4_4 C5_4 55.5(5)
C3_4 C4_4 C5_4 C6_4 -55.5(5)
C4_4 C5_4 C6_4 C1_4 55.8(4)
C2_4 C1_4 C6_4 C5_4 -57.1(4)
P7 C1_4 C6_4 C5_4 168.5(3)
C1_4 P7 C1_5 C6_5 -51.6(3)
C1_6 P7 C1_5 C6_5 -162.8(2)
Pt2 P7 C1_5 C6_5 74.5(3)
C1_4 P7 C1_5 C2_5 74.3(3)
C1_6 P7 C1_5 C2_5 -36.9(3)
Pt2 P7 C1_5 C2_5 -159.5(2)
C6_5 C1_5 C2_5 C3_5 -54.2(4)
P7 C1_5 C2_5 C3_5 179.1(3)
C1_5 C2_5 C3_5 C4_5 54.4(4)
C2_5 C3_5 C4_5 C5_5 -55.6(4)
C3_5 C4_5 C5_5 C6_5 57.0(5)
C4_5 C5_5 C6_5 C1_5 -58.2(4)
C2_5 C1_5 C6_5 C5_5 56.4(4)
P7 C1_5 C6_5 C5_5 -175.0(3)
C1_4 P7 C1_6 C6_6 58.4(3)
C1_5 P7 C1_6 C6_6 173.6(3)
Pt2 P7 C1_6 C6_6 -58.0(3)
C1_4 P7 C1_6 C2_6 -177.9(2)
C1_5 P7 C1_6 C2_6 -62.7(3)
Pt2 P7 C1_6 C2_6 65.7(3)
C6_6 C1_6 C2_6 C3_6 -55.9(4)
P7 C1_6 C2_6 C3_6 179.0(3)
C1_6 C2_6 C3_6 C4_6 57.2(5)
C2_6 C3_6 C4_6 C5_6 -57.3(5)
C3_6 C4_6 C5_6 C6_6 56.7(5)
C2_6 C1_6 C6_6 C5_6 54.6(4)
P7 C1_6 C6_6 C5_6 178.5(3)
C4_6 C5_6 C6_6 C1_6 -55.6(5)
Pt1 B2 C1_7 C4_7 127.6(3)
Br3 B2 C1_7 C4_7 -62.6(4)
Pt1 B2 C1_7 C2_7 5.8(4)
Br3 B2 C1_7 C2_7 175.6(3)
Pt1 B2 C1_7 C3_7 -114.8(3)
Br3 B2 C1_7 C3_7 55.1(4)
Pt2 B1 C1_8 C3_8 127.3(3)
Br4 B1 C1_8 C3_8 -62.8(4)
Pt2 B1 C1_8 C2_8 -115.2(3)
Br4 B1 C1_8 C2_8 54.8(4)
Pt2 B1 C1_8 C4_8 5.6(5)
Br4 B1 C1_8 C4_8 175.6(3)
C6_9 C1_9 C2_9 C3_9 0.9(8)
C7_9 C1_9 C2_9 C3_9 -178.4(5)
C1_9 C2_9 C3_9 C4_9 0.6(9)
C2_9 C3_9 C4_9 C5_9 -1.3(9)
C3_9 C4_9 C5_9 C6_9 0.4(10)
C4_9 C5_9 C6_9 C1_9 1.1(9)
C2_9 C1_9 C6_9 C5_9 -1.7(8)
C7_9 C1_9 C6_9 C5_9 177.6(5)
C6_10 C1_10 C2_10 C3_10 0.0
C7_10 C1_10 C2_10 C3_10 180.0
C1_10 C2_10 C3_10 C4_10 0.0
C2_10 C3_10 C4_10 C5_10 0.0
C3_10 C4_10 C5_10 C6_10 0.0
C4_10 C5_10 C6_10 C1_10 0.0
C2_10 C1_10 C6_10 C5_10 0.0
C7_10 C1_10 C6_10 C5_10 180.0
C6_11 C1_11 C2_11 C3_11 0.0
C7_11 C1_11 C2_11 C3_11 180.0
C1_11 C2_11 C3_11 C4_11 0.0
C2_11 C3_11 C4_11 C5_11 0.0
C3_11 C4_11 C5_11 C6_11 0.0
C4_11 C5_11 C6_11 C1_11 0.0
C2_11 C1_11 C6_11 C5_11 0.0
C7_11 C1_11 C6_11 C5_11 180.0
